data_2106159
loop_
_publ_author_name
'Moreau, D.'
'Parthe, E.'
'Paccard, D.'

_publ_section_title
;
 Y8Co5, a new monoclinic phase with Co centred trigonal prisms
;
_journal_name_full 'Acta Crystallographica B (24,1968-38,1982)'
_journal_page_first 496
_journal_page_last 500
_journal_volume 32
_journal_year 1976
_chemical_formula_sum 'Co5 Y8'
_space_group_IT_number 14
_symmetry_space_group_name_Hall '-P 2ybc'
_symmetry_space_group_name_H-M 'P 1 21/c 1'
_cell_angle_alpha 90
_cell_angle_beta 102.11
_cell_angle_gamma 90
_cell_formula_units_Z 4
_cell_length_a 7.058
_cell_length_b 7.286
_cell_length_c 24.77
_cell_volume 1245.441
_citation_journal_id_ASTM ACBCAR
_cod_data_source_file Moreau_ACBCAR_1976_1272.cif
_cod_data_source_block Co5Y8
_cod_database_code 2106159

loop_
_symmetry_equiv_pos_as_xyz
x,y,z
-x,y+1/2,-z+1/2
-x,-y,-z
x,-y-1/2,z-1/2

loop_
_atom_site_label
_atom_site_type_symbol
_atom_site_fract_x
_atom_site_fract_y
_atom_site_fract_z
_atom_site_occupancy
_atom_site_U_iso_or_equiv
Co3 Co 0.637 0.029 0.282 1 0.0
Co4 Co 0.097 0.03 0.765 1 0.0
Y8 Y 0.141 0.976 0.064 1 0.0
Co5 Co 0.489 0.884 0.905 1 0.0
Y7 Y 0.685 0.956 0.415 1 0.0
Co1 Co 0.025 0.142 0.479 1 0.0
Y2 Y 0.471 0.173 0.823 1 0.0
Co2 Co 0.835 0.028 0.133 1 0.0
Y3 Y 0.308 0.815 0.298 1 0.0
Y4 Y 0.212 0.835 0.441 1 0.0
Y6 Y 0.188 0.182 0.196 1 0.0
Y1 Y 0.36 0.185 0.963 1 0.0
Y5 Y 0 0.181 0.337 1 0.0
